data_1548974
loop_
_publ_author_name
'Brindley, G. W.'
'Wan, H. M.'

_publ_section_title
;
 Composition, structures, and thermal behavior of nickel-containing
 minerals in the lizardite-nepouite series
;
_journal_coden_ASTM AMMIAY
_journal_name_full 'American Mineralogist'
_journal_page_first 863
_journal_page_last 871
_journal_volume 60
_journal_year 1975
_chemical_formula_structural '(Ni.92 Mg.08)3 (Si2 O5 (O H)4)'
_chemical_formula_sum 'H4 Mg0.24 Ni2.76 O9 Si2'
_chemical_name_mineral Nepouite
_space_group_IT_number 8
_symmetry_Int_Tables_number 8
_symmetry_space_group_name_Hall 'C -2y'
_symmetry_space_group_name_H-M 'C 1 m 1'
_cell_angle_alpha 90.
_cell_angle_beta 90.
_cell_angle_gamma 90.
_cell_formula_units_Z 2
_cell_length_a 5.29(2)
_cell_length_b 9.17(3)
_cell_length_c 7.26(2)
_cell_volume 352(2)
_cod_data_source_file Ni3Si2O50H4_Cm_Brindley_DC295.cif
_cod_data_source_block chateigner
_cod_original_cell_volume 352.18
_cod_database_code 1548974

loop_
_symmetry_equiv_pos_site_id
_symmetry_equiv_pos_as_xyz
1 'x, -y, z'
2 'x, y, z'
3 'x+1/2, -y+1/2, z'
4 'x+1/2, y+1/2, z'

loop_
_atom_site_label
_atom_site_type_symbol
_atom_site_symmetry_multiplicity
_atom_site_Wyckoff_symbol
_atom_site_fract_x
_atom_site_fract_y
_atom_site_fract_z
_atom_site_occupancy
_atom_site_attached_hydrogens
_atom_site_U_iso_or_equiv
Ni1 Ni2+ 4 b 0.339 0.331 0.452 .92 0 0.051(8)
Mg1 Mg2+ 4 b 0.339 0.331 0.452 .08 0 0.051(8)
Ni2 Ni2+ 2 a 0.312 0 0.388 .92 0 0.015(7)
Mg2 Mg2+ 2 a 0.312 0 0.388 .08 0 0.015(7)
Si1 Si4+ 4 b 0.499 0.162 0.063 1. 0 0.014(4)
O1 O2- 2 a 0.509 0 -.015 1. 0 0.109(28)
O2 O2- 4 b 0.273 0.272 0.068 1. 0 0.180(36)
O3 O2- 4 b 0.513 0.165 0.279 1. 0 0.061(7)
O4 O2- 2 a 0.501 0.5 0.255 1. 1 0.030(18)
O5 O2- 4 b 0.152 0.158 0.597 1. 1 0.032(11)
O6 O2- 2 a 0.164 0.5 0.547 1. 1 0.025(11)

loop_
_atom_type_symbol
_atom_type_oxidation_number
H1+ 1
Mg2+ 2
Ni2+ 2
O2- -2
Si4+ 4
